data_1559755
loop_
_publ_author_name
'Detert, Heiner'
'Schollmeyer, Dieter'

_publ_section_title
;
 5,12-Diselena-3,4,13,14-tetraazatricyclo[9.3.0.0^2,6^]tetradeca-3,13-diene
;
_journal_coeditor_code BT4104
_journal_issue 12
_journal_name_full IUCrData
_journal_page_first x201585
_journal_paper_doi 10.1107/S2414314620015850
_journal_volume 5
_journal_year 2020
_chemical_formula_iupac 'C8 H8 N4 Se2'
_chemical_formula_moiety 'C8 H8 N4 Se2'
_chemical_formula_sum 'C8 H8 N4 Se2'
_chemical_formula_weight 318.10
_chemical_name_systematic
;
5,12-Diselena-3,4,13,14-tetraazatricyclo[9.3.0.0^2,6^]tetradeca-3,13-diene
;
_space_group_crystal_system triclinic
_space_group_IT_number 2
_space_group_name_Hall '-P 1'
_space_group_name_H-M_alt 'P -1'
_atom_sites_solution_hydrogens geom
_atom_sites_solution_primary direct
_audit_creation_method SHELXL-2018/3
_cell_angle_alpha 90.136(18)
_cell_angle_beta 90.773(19)
_cell_angle_gamma 118.555(17)
_cell_formula_units_Z 2
_cell_length_a 7.5350(18)
_cell_length_b 7.6723(17)
_cell_length_c 9.372(2)
_cell_measurement_reflns_used 5222
_cell_measurement_temperature 120(2)
_cell_measurement_theta_max 28.62
_cell_measurement_theta_min 3.02
_cell_volume 475.8(2)
_computing_cell_refinement
;
X-Area <i>Recipe</i> (Stoe & Cie, 2019)
;
_computing_data_collection
;
X-Area <i>WinXpose</i> (Stoe & Cie, 2019)
;
_computing_data_reduction
;
X-Area <i>Integrate</i> (Stoe & Cie, 2019)
;
_computing_molecular_graphics
;
PLATON (Spek, 2020)
;
_computing_structure_refinement
;
<i>SHELXL2018/3</i> (Sheldrick, 2015)
;
_computing_structure_solution
;
SIR-2004 (Burla <i>et al.</i>,  2005)
;
_diffrn_ambient_temperature 120(2)
_diffrn_detector_area_resol_mean 6.67
_diffrn_measured_fraction_theta_full 0.987
_diffrn_measured_fraction_theta_max 0.967
_diffrn_measurement_device_type 'Stoe IPDS 2T'
_diffrn_measurement_method 'rotation method'
_diffrn_radiation_type MoK\a
_diffrn_radiation_wavelength 0.71073
_diffrn_reflns_av_R_equivalents 0.0464
_diffrn_reflns_av_unetI/netI 0.0093
_diffrn_reflns_limit_h_max 9
_diffrn_reflns_limit_h_min -9
_diffrn_reflns_limit_k_max 10
_diffrn_reflns_limit_k_min -10
_diffrn_reflns_limit_l_max 12
_diffrn_reflns_limit_l_min -12
_diffrn_reflns_number 6775
_diffrn_reflns_theta_full 25.242
_diffrn_reflns_theta_max 28.254
_diffrn_reflns_theta_min 3.023
_diffrn_source 'sealed X-ray tube, 12 x 0.4 mm long-fine focus'
_exptl_absorpt_coefficient_mu 7.732
_exptl_absorpt_correction_T_max 0.2520
_exptl_absorpt_correction_T_min 0.0931
_exptl_absorpt_correction_type integration
_exptl_crystal_colour brown
_exptl_crystal_density_diffrn 2.220
_exptl_crystal_description needle
_exptl_crystal_F_000 304
_exptl_crystal_size_max 0.450
_exptl_crystal_size_mid 0.230
_exptl_crystal_size_min 0.220
_refine_diff_density_max 1.678
_refine_diff_density_min -1.499
_refine_ls_extinction_method none
_refine_ls_goodness_of_fit_ref 1.116
_refine_ls_hydrogen_treatment constr
_refine_ls_matrix_type full
_refine_ls_number_parameters 128
_refine_ls_number_reflns 6775
_refine_ls_number_restraints 0
_refine_ls_restrained_S_all 1.116
_refine_ls_R_factor_all 0.0754
_refine_ls_R_factor_gt 0.0649
_refine_ls_shift/su_max 0.000
_refine_ls_shift/su_mean 0.000
_refine_ls_structure_factor_coef Fsqd
_refine_ls_weighting_details 'w=1/[\s^2^(Fo^2^)+(0.1209P)^2^+3.1505P] where P=(Fo^2^+2Fc^2^)/3'
_refine_ls_weighting_scheme calc
_refine_ls_wR_factor_gt 0.1937
_refine_ls_wR_factor_ref 0.2166
_reflns_number_gt 5946
_reflns_number_total 6775
_reflns_threshold_expression 'I > 2\s(I)'
_cod_data_source_file bt4104sup1.cif
_cod_data_source_block I
_cod_database_code 1559755
_shelx_space_group_comment
;
The symmetry employed for this shelxl refinement is uniquely defined
by the following loop, which should always be used as a source of
symmetry information in preference to the above space-group names.
They are only intended as comments.
;
_shelx_estimated_absorpt_t_min 0.129
_shelx_estimated_absorpt_t_max 0.281

loop_
_space_group_symop_operation_xyz
'x, y, z'
'-x, -y, -z'

loop_
_atom_site_type_symbol
_atom_site_label
_atom_site_fract_x
_atom_site_fract_y
_atom_site_fract_z
_atom_site_U_iso_or_equiv
_atom_site_adp_type
_atom_site_calc_flag
_atom_site_occupancy
_atom_site_disorder_assembly
_atom_site_disorder_group
Se Se1 0.71557(14) 0.29021(14) 0.56893(9) 0.0299(3) Uani d 1 . .
N N2 0.4663(14) 0.1129(13) 0.6483(9) 0.0330(17) Uani d 1 . .
N N3 0.3899(14) 0.2082(12) 0.7102(8) 0.0300(16) Uani d 1 . .
C C4 0.4967(13) 0.4132(13) 0.7084(8) 0.0219(15) Uani d 1 . .
C C5 0.6788(13) 0.4941(14) 0.6393(8) 0.0245(16) Uani d 1 . .
C C6 0.8389(16) 0.7040(16) 0.6103(10) 0.0323(19) Uani d 1 . .
H H6A 0.864929 0.714893 0.506599 0.039 Uiso calc 1 . .
H H6B 0.965074 0.725639 0.659402 0.039 Uiso calc 1 . .
C C7 0.7975(16) 0.8732(15) 0.6540(9) 0.0309(18) Uani d 1 . .
H H7A 0.653666 0.832240 0.633311 0.037 Uiso calc 1 . .
H H7B 0.879991 0.989880 0.594356 0.037 Uiso calc 1 . .
C C8 0.8430(14) 0.9360(14) 0.8119(9) 0.0262(16) Uani d 1 . .
H H8A 0.988852 0.985256 0.831092 0.031 Uiso calc 1 . .
H H8B 0.814767 1.047758 0.828919 0.031 Uiso calc 1 . .
C C9 0.7226(14) 0.7718(14) 0.9176(8) 0.0257(16) Uani d 1 . .
H H9A 0.772439 0.673575 0.917303 0.031 Uiso calc 1 . .
H H9B 0.743231 0.829398 1.014935 0.031 Uiso calc 1 . .
C C10 0.5016(13) 0.6699(13) 0.8799(8) 0.0222(15) Uani d 1 . .
Se Se11 0.31509(15) 0.73496(15) 0.95420(9) 0.0304(3) Uani d 1 . .
N N12 0.1178(13) 0.5308(14) 0.8370(9) 0.0327(16) Uani d 1 . .
N N13 0.1976(12) 0.4468(13) 0.7656(8) 0.0277(15) Uani d 1 . .
C C14 0.4026(13) 0.5159(14) 0.7841(8) 0.0233(16) Uani d 1 . .

loop_
_atom_site_aniso_label
_atom_site_aniso_U_11
_atom_site_aniso_U_22
_atom_site_aniso_U_33
_atom_site_aniso_U_12
_atom_site_aniso_U_13
_atom_site_aniso_U_23
Se1 0.0262(5) 0.0322(5) 0.0348(5) 0.0169(4) 0.0023(4) -0.0034(4)
N2 0.034(5) 0.028(4) 0.035(4) 0.013(4) 0.011(3) 0.004(3)
N3 0.033(4) 0.026(4) 0.027(3) 0.011(4) 0.005(3) 0.000(3)
C4 0.023(4) 0.023(4) 0.019(3) 0.010(3) -0.002(3) -0.002(3)
C5 0.021(4) 0.029(4) 0.023(3) 0.012(4) 0.001(3) -0.002(3)
C6 0.030(5) 0.033(5) 0.032(4) 0.014(4) 0.009(4) -0.001(4)
C7 0.031(5) 0.032(5) 0.028(4) 0.014(4) 0.005(3) 0.004(3)
C8 0.023(4) 0.025(4) 0.026(3) 0.007(4) 0.002(3) -0.004(3)
C9 0.020(4) 0.031(4) 0.020(3) 0.008(4) 0.003(3) -0.002(3)
C10 0.022(4) 0.022(4) 0.021(3) 0.009(3) 0.004(3) -0.001(3)
Se11 0.0275(5) 0.0315(5) 0.0321(5) 0.0138(4) 0.0066(4) -0.0050(4)
N12 0.021(4) 0.038(5) 0.036(4) 0.012(4) 0.002(3) -0.003(3)
N13 0.019(4) 0.034(4) 0.027(3) 0.011(3) 0.003(3) 0.001(3)
C14 0.021(4) 0.028(4) 0.020(3) 0.011(4) 0.001(3) 0.000(3)

loop_
_atom_type_symbol
_atom_type_description
_atom_type_scat_dispersion_real
_atom_type_scat_dispersion_imag
_atom_type_scat_source
C C 0.0033 0.0016 'International Tables Vol C Tables 4.2.6.8 and 6.1.1.4'
H H 0.0000 0.0000 'International Tables Vol C Tables 4.2.6.8 and 6.1.1.4'
N N 0.0061 0.0033 'International Tables Vol C Tables 4.2.6.8 and 6.1.1.4'
Se Se -0.0929 2.2259 'International Tables Vol C Tables 4.2.6.8 and 6.1.1.4'

loop_
_exptl_crystal_face_index_h
_exptl_crystal_face_index_k
_exptl_crystal_face_index_l
_exptl_crystal_face_perp_dist
0 0 -1 0.2265
0 0 1 0.2265
1 -1 0 0.1262
-1 -1 0 0.1017
-2 1 0 0.1326
1 2 0 0.1091
3 2 0 0.1172
-1 -3 0 0.1254

loop_
_geom_angle_atom_site_label_1
_geom_angle_atom_site_label_2
_geom_angle_atom_site_label_3
_geom_angle_site_symmetry_1
_geom_angle_site_symmetry_3
_geom_angle
_geom_angle_publ_flag
C5 Se1 N2 . . 87.9(4) ?
N3 N2 Se1 . . 110.2(7) ?
N2 N3 C4 . . 117.8(8) ?
C5 C4 N3 . . 115.8(8) ?
C5 C4 C14 . . 128.7(8) ?
N3 C4 C14 . . 115.5(8) ?
C4 C5 C6 . . 133.7(8) ?
C4 C5 Se1 . . 108.3(7) ?
C6 C5 Se1 . . 118.0(6) ?
C5 C6 C7 . . 118.1(8) ?
C5 C6 H6A . . 107.8 ?
C7 C6 H6A . . 107.8 ?
C5 C6 H6B . . 107.8 ?
C7 C6 H6B . . 107.8 ?
H6A C6 H6B . . 107.1 ?
C6 C7 C8 . . 114.7(7) ?
C6 C7 H7A . . 108.6 ?
C8 C7 H7A . . 108.6 ?
C6 C7 H7B . . 108.6 ?
C8 C7 H7B . . 108.6 ?
H7A C7 H7B . . 107.6 ?
C9 C8 C7 . . 114.7(8) ?
C9 C8 H8A . . 108.6 ?
C7 C8 H8A . . 108.6 ?
C9 C8 H8B . . 108.6 ?
C7 C8 H8B . . 108.6 ?
H8A C8 H8B . . 107.6 ?
C10 C9 C8 . . 111.1(6) ?
C10 C9 H9A . . 109.4 ?
C8 C9 H9A . . 109.4 ?
C10 C9 H9B . . 109.4 ?
C8 C9 H9B . . 109.4 ?
H9A C9 H9B . . 108.0 ?
C14 C10 C9 . . 126.9(8) ?
C14 C10 Se11 . . 108.1(6) ?
C9 C10 Se11 . . 125.0(6) ?
C10 Se11 N12 . . 87.4(4) ?
N13 N12 Se11 . . 110.3(6) ?
N12 N13 C14 . . 117.5(8) ?
C10 C14 N13 . . 116.6(8) ?
C10 C14 C4 . . 124.8(8) ?
N13 C14 C4 . . 118.5(8) ?

loop_
_geom_bond_atom_site_label_1
_geom_bond_atom_site_label_2
_geom_bond_site_symmetry_2
_geom_bond_distance
_geom_bond_publ_flag
Se1 C5 . 1.837(9) ?
Se1 N2 . 1.879(9) ?
N2 N3 . 1.269(11) ?
N3 C4 . 1.383(12) ?
C4 C5 . 1.378(13) ?
C4 C14 . 1.473(11) ?
C5 C6 . 1.509(14) ?
C6 C7 . 1.529(13) ?
C6 H6A . 0.9900 ?
C6 H6B . 0.9900 ?
C7 C8 . 1.538(12) ?
C7 H7A . 0.9900 ?
C7 H7B . 0.9900 ?
C8 C9 . 1.526(12) ?
C8 H8A . 0.9900 ?
C8 H8B . 0.9900 ?
C9 C10 . 1.499(12) ?
C9 H9A . 0.9900 ?
C9 H9B . 0.9900 ?
C10 C14 . 1.376(12) ?
C10 Se11 . 1.845(8) ?
Se11 N12 . 1.895(9) ?
N12 N13 . 1.267(11) ?
N13 C14 . 1.381(11) ?

loop_
_geom_torsion_atom_site_label_1
_geom_torsion_atom_site_label_2
_geom_torsion_atom_site_label_3
_geom_torsion_atom_site_label_4
_geom_torsion_site_symmetry_1
_geom_torsion_site_symmetry_2
_geom_torsion_site_symmetry_3
_geom_torsion_site_symmetry_4
_geom_torsion
_geom_torsion_publ_flag
C5 Se1 N2 N3 . . . . 0.2(6) ?
Se1 N2 N3 C4 . . . . 0.1(9) ?
N2 N3 C4 C5 . . . . -0.5(11) ?
N2 N3 C4 C14 . . . . -178.9(7) ?
N3 C4 C5 C6 . . . . 179.1(8) ?
C14 C4 C5 C6 . . . . -2.7(14) ?
N3 C4 C5 Se1 . . . . 0.6(8) ?
C14 C4 C5 Se1 . . . . 178.8(6) ?
N2 Se1 C5 C4 . . . . -0.4(6) ?
N2 Se1 C5 C6 . . . . -179.2(7) ?
C4 C5 C6 C7 . . . . -5.1(14) ?
Se1 C5 C6 C7 . . . . 173.2(6) ?
C5 C6 C7 C8 . . . . 82.6(11) ?
C6 C7 C8 C9 . . . . -59.7(11) ?
C7 C8 C9 C10 . . . . -49.6(10) ?
C8 C9 C10 C14 . . . . 84.9(10) ?
C8 C9 C10 Se11 . . . . -94.1(8) ?
C14 C10 Se11 N12 . . . . 0.0(6) ?
C9 C10 Se11 N12 . . . . 179.1(7) ?
C10 Se11 N12 N13 . . . . 0.2(6) ?
Se11 N12 N13 C14 . . . . -0.4(10) ?
C9 C10 C14 N13 . . . . -179.3(7) ?
Se11 C10 C14 N13 . . . . -0.2(9) ?
C9 C10 C14 C4 . . . . 4.8(13) ?
Se11 C10 C14 C4 . . . . -176.1(6) ?
N12 N13 C14 C10 . . . . 0.4(11) ?
N12 N13 C14 C4 . . . . 176.6(7) ?
C5 C4 C14 C10 . . . . -46.0(12) ?
N3 C4 C14 C10 . . . . 132.3(9) ?
C5 C4 C14 N13 . . . . 138.2(8) ?
N3 C4 C14 N13 . . . . -43.6(10) ?

_cod_database_fobs_code 1559755
